data_4068485
loop_
_publ_author_name
'Hamilton, Ewan J. M.'
'Park, Jung Su'
'Chen, Xuenian'
'Liu, Shengming'
'Sturgeon, Matthew R.'
'Meyers, Edward A.'
'Shore, Sheldon G.'

_publ_section_title
;
 \b-Agostic Interactions in 15-Valence-Electron 9-BBN Hydroborate
 Half-Sandwich Titanium(III) Complexes
;
_journal_issue 14
_journal_name_full Organometallics
_journal_page_first 3973
_journal_paper_doi 10.1021/om8009014
_journal_volume 28
_journal_year 2009
_chemical_formula_moiety 'C22 H39 B Cl O Ti'
_chemical_formula_sum 'C22 H39 B Cl O Ti'
_chemical_formula_weight 413.69
_chemical_name_common SHORE1184
_chemical_name_systematic
; 
 ? 
;
_space_group_IT_number 2
_symmetry_cell_setting triclinic
_symmetry_space_group_name_Hall '-P 1'
_symmetry_space_group_name_H-M 'P -1'
_atom_sites_solution_hydrogens geom
_atom_sites_solution_primary direct
_atom_sites_solution_secondary difmap
_audit_creation_method SHELXL-97
_cell_angle_alpha 82.94(3)
_cell_angle_beta 76.81(3)
_cell_angle_gamma 70.93(3)
_cell_formula_units_Z 2
_cell_length_a 7.8738(16)
_cell_length_b 9.5036(19)
_cell_length_c 17.003(3)
_cell_measurement_temperature 200(2)
_cell_measurement_theta_max 25.02
_cell_measurement_theta_min 2.27
_cell_volume 1169.2(5)
_computing_structure_refinement 'SHELXL-97 (Sheldrick, 1997)'
_computing_structure_solution 'SHELXS-97 (Sheldrick, 1990)'
_diffrn_ambient_temperature 200(2)
_diffrn_measured_fraction_theta_full 0.999
_diffrn_measured_fraction_theta_max 0.999
_diffrn_measurement_device_type 'NONIUS KAPPA CCD'
_diffrn_measurement_method 'PHI SCANS & OMEGA SCANS'
_diffrn_radiation_monochromator graphite
_diffrn_radiation_source 'fine-focus sealed tube'
_diffrn_radiation_type MoK\a
_diffrn_radiation_wavelength 0.71073
_diffrn_reflns_av_R_equivalents 0.0296
_diffrn_reflns_av_sigmaI/netI 0.0419
_diffrn_reflns_limit_h_max 9
_diffrn_reflns_limit_h_min -9
_diffrn_reflns_limit_k_max 11
_diffrn_reflns_limit_k_min -11
_diffrn_reflns_limit_l_max 20
_diffrn_reflns_limit_l_min -20
_diffrn_reflns_number 8012
_diffrn_reflns_theta_full 25.02
_diffrn_reflns_theta_max 25.02
_diffrn_reflns_theta_min 2.27
_diffrn_standards_number 0
_exptl_absorpt_coefficient_mu 0.488
_exptl_absorpt_correction_T_max 0.9620
_exptl_absorpt_correction_T_min 0.8212
_exptl_absorpt_correction_type multi-scan
_exptl_absorpt_process_details 'SORTAV (BLESSING 1995)'
_exptl_crystal_density_diffrn 1.175
_exptl_crystal_density_method 'not measured'
_exptl_crystal_F_000 446
_exptl_crystal_size_max 0.42
_exptl_crystal_size_mid 0.23
_exptl_crystal_size_min 0.08
_refine_diff_density_max 0.473
_refine_diff_density_min -0.372
_refine_diff_density_rms 0.058
_refine_ls_extinction_method none
_refine_ls_goodness_of_fit_ref 1.058
_refine_ls_hydrogen_treatment mixed
_refine_ls_matrix_type full
_refine_ls_number_parameters 243
_refine_ls_number_reflns 4125
_refine_ls_number_restraints 0
_refine_ls_restrained_S_all 1.058
_refine_ls_R_factor_all 0.0587
_refine_ls_R_factor_gt 0.0425
_refine_ls_shift/su_max 0.001
_refine_ls_shift/su_mean 0.000
_refine_ls_structure_factor_coef Fsqd
_refine_ls_weighting_details 'calc w=1/[\s^2^(Fo^2^)+(0.0592P)^2^+0.7455P] where P=(Fo^2^+2Fc^2^)/3'
_refine_ls_weighting_scheme calc
_refine_ls_wR_factor_gt 0.1133
_refine_ls_wR_factor_ref 0.1205
_reflns_number_gt 3262
_reflns_number_total 4125
_reflns_threshold_expression >2sigma(I)
_cod_data_source_file om8009014_si_003.cif
_cod_data_source_block triclinic[Cp*Ti(III)Cl{(mu-H)2BC8H14}(THF)]
_cod_depositor_comments
;
The following automatic conversions were performed:

'_symmetry_cell_setting' value 'TRICLINIC' changed to 'triclinic'
according to /home/saulius/struct/CIF-dictionaries/cif_core.dic
dictionary named 'cif_core.dic' version 2.4.2 from
2011-04-26.

'_exptl_absorpt_correction_type' value 'MULTI-SCAN'
changed to 'multi-scan' according to
/home/saulius/struct/CIF-dictionaries/cif_core.dic dictionary named
'cif_core.dic' version 2.4.2 from 2011-04-26.

Automatic conversion script
Id: cif_fix_values 1715 2011-07-08 13:25:40Z adriana 
;
_cod_original_cell_volume 1169.1(4)
_cod_original_sg_symbol_H-M P-1
_cod_database_code 4068485

loop_
_symmetry_equiv_pos_as_xyz
'x, y, z'
'-x, -y, -z'

loop_
_atom_site_label
_atom_site_type_symbol
_atom_site_fract_x
_atom_site_fract_y
_atom_site_fract_z
_atom_site_U_iso_or_equiv
_atom_site_adp_type
_atom_site_occupancy
_atom_site_symmetry_multiplicity
_atom_site_calc_flag
Ti1 Ti 0.17579(6) 1.01996(5) 0.26914(3) 0.02265(15) Uani 1 1 d
Cl1 Cl -0.09945(9) 1.01363(7) 0.36262(4) 0.03547(19) Uani 1 1 d
H1A H 0.337(3) 0.892(3) 0.1929(14) 0.024(6) Uiso 1 1 d
H1B H 0.093(4) 0.974(3) 0.1861(15) 0.034(7) Uiso 1 1 d
B1 B 0.2161(4) 0.8561(3) 0.17270(17) 0.0269(6) Uani 1 1 d
C11 C 0.2659(4) 0.8055(3) 0.08222(16) 0.0366(7) Uani 1 1 d
H11 H 0.2984 0.8869 0.0450 0.044 Uiso 1 1 calc
C12 C 0.0962(5) 0.7831(4) 0.06216(19) 0.0515(8) Uani 1 1 d
H12A H 0.0038 0.8821 0.0578 0.062 Uiso 1 1 calc
H12B H 0.1320 0.7399 0.0085 0.062 Uiso 1 1 calc
C13 C 0.0060(4) 0.6831(4) 0.1231(2) 0.0493(8) Uani 1 1 d
H13A H 0.0764 0.5777 0.1122 0.059 Uiso 1 1 calc
H13B H -0.1193 0.7007 0.1141 0.059 Uiso 1 1 calc
C14 C -0.0067(4) 0.7069(3) 0.21206(19) 0.0418(7) Uani 1 1 d
H14A H -0.0356 0.6215 0.2453 0.050 Uiso 1 1 calc
H14B H -0.1104 0.7975 0.2280 0.050 Uiso 1 1 calc
C15 C 0.1658(4) 0.7233(3) 0.23252(15) 0.0302(6) Uani 1 1 d
H15 H 0.1369 0.7530 0.2897 0.036 Uiso 1 1 calc
C16 C 0.3335(4) 0.5817(3) 0.22173(17) 0.0377(7) Uani 1 1 d
H16A H 0.4304 0.5974 0.2447 0.045 Uiso 1 1 calc
H16B H 0.2975 0.4980 0.2537 0.045 Uiso 1 1 calc
C17 C 0.4149(4) 0.5361(3) 0.13494(19) 0.0445(8) Uani 1 1 d
H17A H 0.3359 0.4881 0.1179 0.053 Uiso 1 1 calc
H17B H 0.5372 0.4612 0.1333 0.053 Uiso 1 1 calc
C18 C 0.4349(4) 0.6655(3) 0.07462(18) 0.0458(8) Uani 1 1 d
H18A H 0.4629 0.6306 0.0192 0.055 Uiso 1 1 calc
H18B H 0.5410 0.6934 0.0815 0.055 Uiso 1 1 calc
C1 C 0.1089(4) 1.2683(3) 0.30180(16) 0.0316(6) Uani 1 1 d
C1A C -0.0130(5) 1.3338(4) 0.3783(2) 0.0551(9) Uani 1 1 d
H1A1 H -0.1407 1.3702 0.3715 0.083 Uiso 1 1 calc
H1A2 H 0.0226 1.4169 0.3909 0.083 Uiso 1 1 calc
H1A3 H -0.0007 1.2573 0.4227 0.083 Uiso 1 1 calc
C2 C 0.3028(4) 1.2052(3) 0.28959(16) 0.0295(6) Uani 1 1 d
C2A C 0.4113(5) 1.1963(3) 0.3532(2) 0.0509(8) Uani 1 1 d
H2A1 H 0.5416 1.1474 0.3319 0.076 Uiso 1 1 calc
H2A2 H 0.3688 1.1386 0.4010 0.076 Uiso 1 1 calc
H2A3 H 0.3942 1.2971 0.3681 0.076 Uiso 1 1 calc
C3 C 0.3695(3) 1.1661(3) 0.20857(16) 0.0298(6) Uani 1 1 d
C3A C 0.5673(4) 1.1038(3) 0.1673(2) 0.0467(8) Uani 1 1 d
H3A1 H 0.5740 1.0879 0.1107 0.070 Uiso 1 1 calc
H3A2 H 0.6237 1.0086 0.1947 0.070 Uiso 1 1 calc
H3A3 H 0.6330 1.1743 0.1697 0.070 Uiso 1 1 calc
C4 C 0.2168(4) 1.2062(3) 0.17009(16) 0.0304(6) Uani 1 1 d
C4A C 0.2282(5) 1.1971(4) 0.08135(18) 0.0492(8) Uani 1 1 d
H4A1 H 0.3555 1.1482 0.0554 0.074 Uiso 1 1 calc
H4A2 H 0.1858 1.2979 0.0567 0.074 Uiso 1 1 calc
H4A3 H 0.1506 1.1393 0.0741 0.074 Uiso 1 1 calc
C5 C 0.0565(4) 1.2687(3) 0.22768(17) 0.0312(6) Uani 1 1 d
C5A C -0.1344(4) 1.3320(3) 0.2107(2) 0.0515(9) Uani 1 1 d
H5A1 H -0.2214 1.3677 0.2607 0.077 Uiso 1 1 calc
H5A2 H -0.1670 1.2543 0.1903 0.077 Uiso 1 1 calc
H5A3 H -0.1388 1.4151 0.1701 0.077 Uiso 1 1 calc
O1 O 0.3289(2) 0.88322(19) 0.35404(10) 0.0301(4) Uani 1 1 d
C6 C 0.5285(4) 0.8171(3) 0.33274(17) 0.0368(7) Uani 1 1 d
H6A H 0.5631 0.7542 0.2858 0.044 Uiso 1 1 calc
H6B H 0.5889 0.8958 0.3190 0.044 Uiso 1 1 calc
C7 C 0.5819(6) 0.7272(7) 0.4040(3) 0.130(3) Uani 1 1 d
H7A H 0.6433 0.6219 0.3901 0.156 Uiso 1 1 calc
H7B H 0.6696 0.7629 0.4231 0.156 Uiso 1 1 calc
C8 C 0.4271(6) 0.7370(6) 0.4653(2) 0.0966(18) Uani 1 1 d
H8A H 0.4402 0.7783 0.5135 0.116 Uiso 1 1 calc
H8B H 0.4149 0.6364 0.4810 0.116 Uiso 1 1 calc
C9 C 0.2645(5) 0.8329(4) 0.43679(18) 0.0572(10) Uani 1 1 d
H9A H 0.2017 0.9191 0.4713 0.069 Uiso 1 1 calc
H9B H 0.1776 0.7770 0.4379 0.069 Uiso 1 1 calc

loop_
_atom_site_aniso_label
_atom_site_aniso_U_11
_atom_site_aniso_U_22
_atom_site_aniso_U_33
_atom_site_aniso_U_23
_atom_site_aniso_U_13
_atom_site_aniso_U_12
Ti1 0.0194(3) 0.0243(3) 0.0248(3) -0.00064(18) -0.00426(18) -0.00779(18)
Cl1 0.0226(3) 0.0425(4) 0.0377(4) -0.0051(3) 0.0023(3) -0.0099(3)
B1 0.0271(16) 0.0264(15) 0.0293(15) -0.0040(12) -0.0064(13) -0.0097(13)
C11 0.0498(18) 0.0348(15) 0.0292(14) -0.0031(12) -0.0056(13) -0.0196(13)
C12 0.065(2) 0.057(2) 0.0433(18) -0.0054(15) -0.0268(16) -0.0206(17)
C13 0.0410(18) 0.0516(19) 0.067(2) -0.0059(16) -0.0239(16) -0.0207(15)
C14 0.0332(16) 0.0388(16) 0.0568(19) -0.0025(14) -0.0032(14) -0.0194(13)
C15 0.0303(14) 0.0306(14) 0.0294(14) -0.0036(11) -0.0021(11) -0.0108(11)
C16 0.0421(17) 0.0277(14) 0.0444(17) 0.0021(12) -0.0132(13) -0.0104(12)
C17 0.0372(17) 0.0344(16) 0.058(2) -0.0149(14) -0.0077(15) -0.0028(13)
C18 0.0472(19) 0.0489(18) 0.0414(17) -0.0192(14) 0.0087(14) -0.0208(15)
C1 0.0304(15) 0.0249(13) 0.0397(15) -0.0054(11) -0.0033(12) -0.0102(11)
C1A 0.059(2) 0.0415(18) 0.061(2) -0.0212(16) 0.0095(17) -0.0172(16)
C2 0.0329(15) 0.0261(13) 0.0363(15) 0.0010(11) -0.0153(12) -0.0137(11)
C2A 0.062(2) 0.0446(18) 0.061(2) -0.0003(15) -0.0382(18) -0.0205(16)
C3 0.0260(14) 0.0253(13) 0.0404(15) 0.0013(11) -0.0055(12) -0.0129(11)
C3A 0.0319(16) 0.0434(17) 0.061(2) -0.0018(15) 0.0061(15) -0.0176(14)
C4 0.0375(16) 0.0288(14) 0.0324(14) 0.0048(11) -0.0131(12) -0.0183(12)
C4A 0.079(2) 0.0482(18) 0.0349(16) 0.0091(14) -0.0189(16) -0.0374(17)
C5 0.0269(14) 0.0231(13) 0.0478(16) 0.0048(11) -0.0154(13) -0.0105(11)
C5A 0.0326(17) 0.0365(16) 0.091(3) 0.0110(16) -0.0306(17) -0.0112(13)
O1 0.0229(9) 0.0376(10) 0.0261(9) 0.0030(8) -0.0045(7) -0.0063(8)
C6 0.0206(14) 0.0431(16) 0.0409(16) -0.0027(13) -0.0056(12) -0.0022(12)
C7 0.041(2) 0.199(6) 0.087(3) 0.086(4) -0.010(2) 0.012(3)
C8 0.059(3) 0.146(4) 0.050(2) 0.034(3) -0.016(2) 0.005(3)
C9 0.0448(19) 0.086(3) 0.0259(16) 0.0157(16) -0.0052(14) -0.0091(18)

loop_
_atom_type_symbol
_atom_type_description
_atom_type_scat_dispersion_real
_atom_type_scat_dispersion_imag
_atom_type_scat_source
C C 0.0033 0.0016 'International Tables Vol C Tables 4.2.6.8 and 6.1.1.4'
H H 0.0000 0.0000 'International Tables Vol C Tables 4.2.6.8 and 6.1.1.4'
B B 0.0013 0.0007 'International Tables Vol C Tables 4.2.6.8 and 6.1.1.4'
Ti Ti 0.2776 0.4457 'International Tables Vol C Tables 4.2.6.8 and 6.1.1.4'
O O 0.0106 0.0060 'International Tables Vol C Tables 4.2.6.8 and 6.1.1.4'
Cl Cl 0.1484 0.1585 'International Tables Vol C Tables 4.2.6.8 and 6.1.1.4'

loop_
_geom_angle_atom_site_label_1
_geom_angle_atom_site_label_2
_geom_angle_atom_site_label_3
_geom_angle
O1 Ti1 B1 102.64(9)
O1 Ti1 C5 141.25(9)
B1 Ti1 C5 113.62(10)
O1 Ti1 C4 135.58(8)
B1 Ti1 C4 91.60(10)
C5 Ti1 C4 35.25(10)
O1 Ti1 C1 106.68(9)
B1 Ti1 C1 148.01(10)
C5 Ti1 C1 35.13(9)
C4 Ti1 C1 58.27(9)
O1 Ti1 C3 100.53(8)
B1 Ti1 C3 104.34(10)
C5 Ti1 C3 58.49(9)
C4 Ti1 C3 35.09(9)
C1 Ti1 C3 58.06(9)
O1 Ti1 C2 85.82(8)
B1 Ti1 C2 138.33(10)
C5 Ti1 C2 58.17(9)
C4 Ti1 C2 57.80(9)
C1 Ti1 C2 34.93(9)
C3 Ti1 C2 34.42(9)
O1 Ti1 Cl1 88.70(6)
B1 Ti1 Cl1 105.51(8)
C5 Ti1 Cl1 94.20(8)
C4 Ti1 Cl1 127.90(8)
C1 Ti1 Cl1 87.83(8)
C3 Ti1 Cl1 145.89(7)
C2 Ti1 Cl1 115.51(7)
O1 Ti1 H1A 86.0(8)
B1 Ti1 H1A 32.6(8)
C5 Ti1 H1A 117.7(7)
C4 Ti1 H1A 84.2(7)
C1 Ti1 H1A 137.7(8)
C3 Ti1 H1A 80.2(8)
C2 Ti1 H1A 110.1(8)
Cl1 Ti1 H1A 133.5(8)
O1 Ti1 H1B 131.9(8)
B1 Ti1 H1B 32.1(8)
C5 Ti1 H1B 86.7(8)
C4 Ti1 H1B 77.8(8)
C1 Ti1 H1B 121.4(8)
C3 Ti1 H1B 105.7(8)
C2 Ti1 H1B 135.6(8)
Cl1 Ti1 H1B 91.3(8)
H1A Ti1 H1B 60.4(11)
C11 B1 C15 108.2(2)
C11 B1 Ti1 153.7(2)
C15 B1 Ti1 98.10(16)
C11 B1 H1A 114.3(11)
C15 B1 H1A 111.0(11)
Ti1 B1 H1A 53.1(11)
C11 B1 H1B 115.5(12)
C15 B1 H1B 110.3(12)
Ti1 B1 H1B 52.6(12)
H1A B1 H1B 97.2(17)
C12 C11 C18 114.2(2)
C12 C11 B1 108.7(2)
C18 C11 B1 108.1(2)
C12 C11 H11 108.6
C18 C11 H11 108.6
B1 C11 H11 108.6
C13 C12 C11 115.6(2)
C13 C12 H12A 108.4
C11 C12 H12A 108.4
C13 C12 H12B 108.4
C11 C12 H12B 108.4
H12A C12 H12B 107.5
C12 C13 C14 114.8(2)
C12 C13 H13A 108.6
C14 C13 H13A 108.6
C12 C13 H13B 108.6
C14 C13 H13B 108.6
H13A C13 H13B 107.5
C13 C14 C15 115.7(2)
C13 C14 H14A 108.4
C15 C14 H14A 108.4
C13 C14 H14B 108.4
C15 C14 H14B 108.4
H14A C14 H14B 107.4
C14 C15 C16 114.3(2)
C14 C15 B1 106.7(2)
C16 C15 B1 108.8(2)
C14 C15 H15 109.0
C16 C15 H15 109.0
B1 C15 H15 109.0
C17 C16 C15 115.6(2)
C17 C16 H16A 108.4
C15 C16 H16A 108.4
C17 C16 H16B 108.4
C15 C16 H16B 108.4
H16A C16 H16B 107.4
C16 C17 C18 114.0(2)
C16 C17 H17A 108.8
C18 C17 H17A 108.8
C16 C17 H17B 108.8
C18 C17 H17B 108.8
H17A C17 H17B 107.6
C17 C18 C11 115.1(2)
C17 C18 H18A 108.5
C11 C18 H18A 108.5
C17 C18 H18B 108.5
C11 C18 H18B 108.5
H18A C18 H18B 107.5
C5 C1 C2 107.8(2)
C5 C1 C1A 126.9(3)
C2 C1 C1A 125.1(3)
C5 C1 Ti1 71.43(14)
C2 C1 Ti1 73.74(15)
C1A C1 Ti1 124.48(19)
C1 C1A H1A1 109.5
C1 C1A H1A2 109.5
H1A1 C1A H1A2 109.5
C1 C1A H1A3 109.5
H1A1 C1A H1A3 109.5
H1A2 C1A H1A3 109.5
C3 C2 C1 108.3(2)
C3 C2 C2A 128.0(3)
C1 C2 C2A 123.5(3)
C3 C2 Ti1 72.38(14)
C1 C2 Ti1 71.33(15)
C2A C2 Ti1 125.69(18)
C2 C2A H2A1 109.5
C2 C2A H2A2 109.5
H2A1 C2A H2A2 109.5
C2 C2A H2A3 109.5
H2A1 C2A H2A3 109.5
H2A2 C2A H2A3 109.5
C2 C3 C4 107.6(2)
C2 C3 C3A 126.9(3)
C4 C3 C3A 125.4(3)
C2 C3 Ti1 73.21(14)
C4 C3 Ti1 71.10(14)
C3A C3 Ti1 124.64(18)
C3 C3A H3A1 109.5
C3 C3A H3A2 109.5
H3A1 C3A H3A2 109.5
C3 C3A H3A3 109.5
H3A1 C3A H3A3 109.5
H3A2 C3A H3A3 109.5
C5 C4 C3 108.3(2)
C5 C4 C4A 126.3(3)
C3 C4 C4A 125.1(3)
C5 C4 Ti1 71.93(14)
C3 C4 Ti1 73.81(15)
C4A C4 Ti1 124.80(18)
C4 C4A H4A1 109.5
C4 C4A H4A2 109.5
H4A1 C4A H4A2 109.5
C4 C4A H4A3 109.5
H4A1 C4A H4A3 109.5
H4A2 C4A H4A3 109.5
C4 C5 C1 107.9(2)
C4 C5 C5A 125.3(3)
C1 C5 C5A 126.7(3)
C4 C5 Ti1 72.82(14)
C1 C5 Ti1 73.44(15)
C5A C5 Ti1 122.05(18)
C5 C5A H5A1 109.5
C5 C5A H5A2 109.5
H5A1 C5A H5A2 109.5
C5 C5A H5A3 109.5
H5A1 C5A H5A3 109.5
H5A2 C5A H5A3 109.5
C9 O1 C6 108.8(2)
C9 O1 Ti1 129.50(16)
C6 O1 Ti1 121.67(15)
C7 C6 O1 105.7(3)
C7 C6 H6A 110.6
O1 C6 H6A 110.6
C7 C6 H6B 110.6
O1 C6 H6B 110.6
H6A C6 H6B 108.7
C8 C7 C6 109.9(3)
C8 C7 H7A 109.7
C6 C7 H7A 109.7
C8 C7 H7B 109.7
C6 C7 H7B 109.7
H7A C7 H7B 108.2
C7 C8 C9 109.6(3)
C7 C8 H8A 109.8
C9 C8 H8A 109.8
C7 C8 H8B 109.8
C9 C8 H8B 109.8
H8A C8 H8B 108.2
C8 C9 O1 106.1(3)
C8 C9 H9A 110.5
O1 C9 H9A 110.5
C8 C9 H9B 110.5
O1 C9 H9B 110.5
H9A C9 H9B 108.7

loop_
_geom_bond_atom_site_label_1
_geom_bond_atom_site_label_2
_geom_bond_distance
Ti1 O1 2.1297(19)
Ti1 B1 2.298(3)
Ti1 C5 2.326(3)
Ti1 C4 2.338(3)
Ti1 C1 2.352(3)
Ti1 C3 2.373(3)
Ti1 C2 2.383(3)
Ti1 Cl1 2.3908(11)
Ti1 H1A 1.84(2)
Ti1 H1B 1.83(3)
B1 C11 1.592(4)
B1 C15 1.616(4)
B1 H1A 1.24(3)
B1 H1B 1.23(3)
C11 C12 1.536(4)
C11 C18 1.538(4)
C11 H11 1.0000
C12 C13 1.531(5)
C12 H12A 0.9900
C12 H12B 0.9900
C13 C14 1.533(4)
C13 H13A 0.9900
C13 H13B 0.9900
C14 C15 1.536(4)
C14 H14A 0.9900
C14 H14B 0.9900
C15 C16 1.542(4)
C15 H15 1.0000
C16 C17 1.523(4)
C16 H16A 0.9900
C16 H16B 0.9900
C17 C18 1.527(5)
C17 H17A 0.9900
C17 H17B 0.9900
C18 H18A 0.9900
C18 H18B 0.9900
C1 C5 1.412(4)
C1 C2 1.422(4)
C1 C1A 1.497(4)
C1A H1A1 0.9800
C1A H1A2 0.9800
C1A H1A3 0.9800
C2 C3 1.407(4)
C2 C2A 1.503(4)
C2A H2A1 0.9800
C2A H2A2 0.9800
C2A H2A3 0.9800
C3 C4 1.420(4)
C3 C3A 1.507(4)
C3A H3A1 0.9800
C3A H3A2 0.9800
C3A H3A3 0.9800
C4 C5 1.412(4)
C4 C4A 1.502(4)
C4A H4A1 0.9800
C4A H4A2 0.9800
C4A H4A3 0.9800
C5 C5A 1.506(4)
C5A H5A1 0.9800
C5A H5A2 0.9800
C5A H5A3 0.9800
O1 C9 1.460(3)
O1 C6 1.465(3)
C6 C7 1.456(5)
C6 H6A 0.9900
C6 H6B 0.9900
C7 C8 1.396(6)
C7 H7A 0.9900
C7 H7B 0.9900
C8 C9 1.455(5)
C8 H8A 0.9900
C8 H8B 0.9900
C9 H9A 0.9900
C9 H9B 0.9900
